data_9009449
loop_
_publ_author_name
'Deliens, M.'
'Goethals, H.'

_publ_section_title
;
 Polytypism of heterogenite
 Note: polytype known as Heterogenite-2H
;
_journal_name_full 'Mineralogical Magazine'
_journal_page_first 152
_journal_page_last 157
_journal_paper_doi 10.1180/minmag.1973.039.302.03
_journal_volume 39
_journal_year 1973
_chemical_compound_source 'Mindigi, Shaba, Zaire'
_chemical_formula_sum 'Co H O2'
_chemical_name_mineral Heterogenite
_space_group_IT_number 194
_symmetry_space_group_name_Hall '-P 6c 2c'
_symmetry_space_group_name_H-M 'P 63/m m c'
_cell_angle_alpha 90
_cell_angle_beta 90
_cell_angle_gamma 120
_cell_length_a 2.855
_cell_length_b 2.855
_cell_length_c 8.805
_cell_formula_units_Z 2
_cell_volume 62.154
_database_code_amcsd 0014459
_exptl_crystal_density_diffrn 4.913
_cod_original_formula_sum 'Co O2 H'
_cod_database_code 9009449

loop_
_space_group_symop_operation_xyz
x,y,z
-x,-x+y,1/2+z
x,x-y,1/2-z
-x+y,-x,1/2-z
x-y,x,1/2+z
-y,-x,z
y,x,-z
y,-x+y,-z
-y,x-y,z
x-y,-y,1/2+z
-x+y,y,1/2-z
x,y,1/2-z
-x,-y,1/2+z
x,x-y,z
-x,-x+y,-z
x-y,x,-z
-x+y,-x,z
y,x,1/2+z
-y,-x,1/2-z
-y,x-y,1/2-z
y,-x+y,1/2+z
-x+y,y,z
x-y,-y,-z
-x,-y,-z

loop_
_atom_site_label
_atom_site_fract_x
_atom_site_fract_y
_atom_site_fract_z
_atom_site_U_iso_or_equiv
Co 0.00000 0.00000 0.00000 0.01773
O 0.33333 0.66667 0.10770 0.01773
H 0.33333 0.66667 0.25000 0.01773

loop_
_cod_related_entry_id
_cod_related_entry_database
_cod_related_entry_code
1 AMCSD 0014459
